data_7025015
loop_
_publ_author_name
'Heitmann, Dennis'
'Jones, Cameron'
'Mills, David P.'
'Stasch, Andreas'

_publ_section_title
;
 Low coordinate lanthanide(II) complexes supported by bulky guanidinato
 and amidinato ligands.
;
_journal_issue 7
_journal_name_full 'Dalton transactions (Cambridge, England : 2003)'
_journal_page_first 1877
_journal_page_last 1882
_journal_paper_doi 10.1039/b924367d
_journal_volume 39
_journal_year 2010
_chemical_formula_sum 'C178 H256 N12 S4 Sm2'
_chemical_formula_weight 2992.89
_chemical_name_systematic
;
?
;
_space_group_IT_number 14
_symmetry_cell_setting monoclinic
_symmetry_space_group_name_Hall '-P 2ybc'
_symmetry_space_group_name_H-M 'P 1 21/c 1'
_atom_sites_solution_hydrogens geom
_atom_sites_solution_primary direct
_atom_sites_solution_secondary difmap
_audit_creation_method SHELXL-97
_cell_angle_alpha 90.00
_cell_angle_beta 102.99(3)
_cell_angle_gamma 90.00
_cell_formula_units_Z 4
_cell_length_a 21.416(4)
_cell_length_b 18.051(4)
_cell_length_c 44.847(9)
_cell_measurement_temperature 150(2)
_cell_volume 16893(6)
_computing_structure_refinement 'SHELXL-97 (Sheldrick, 1997)'
_computing_structure_solution 'SHELXS-97 (Sheldrick, 1990)'
_diffrn_ambient_temperature 150(2)
_diffrn_measured_fraction_theta_full 0.982
_diffrn_measured_fraction_theta_max 0.982
_diffrn_measurement_device_type 'Nonius Kappa CCD'
_diffrn_radiation_monochromator graphite
_diffrn_radiation_source 'fine-focus sealed tube'
_diffrn_radiation_type MoK\a
_diffrn_radiation_wavelength 0.71073
_diffrn_reflns_av_R_equivalents 0.0976
_diffrn_reflns_av_sigmaI/netI 0.1626
_diffrn_reflns_limit_h_max 25
_diffrn_reflns_limit_h_min -25
_diffrn_reflns_limit_k_max 16
_diffrn_reflns_limit_k_min -21
_diffrn_reflns_limit_l_max 53
_diffrn_reflns_limit_l_min -53
_diffrn_reflns_number 49987
_diffrn_reflns_theta_full 24.97
_diffrn_reflns_theta_max 24.97
_diffrn_reflns_theta_min 2.93
_exptl_absorpt_coefficient_mu 0.790
_exptl_absorpt_correction_T_max 0.939
_exptl_absorpt_correction_T_min 0.806
_exptl_absorpt_correction_type multi-scan
_exptl_absorpt_process_details 'Sortav (Blessing, 1995)'
_exptl_crystal_colour green
_exptl_crystal_density_diffrn 1.177
_exptl_crystal_density_method 'not measured'
_exptl_crystal_description block
_exptl_crystal_F_000 6384
_exptl_crystal_size_max 0.18
_exptl_crystal_size_mid 0.10
_exptl_crystal_size_min 0.08
_refine_diff_density_max 1.393
_refine_diff_density_min -0.950
_refine_diff_density_rms 0.106
_refine_ls_extinction_method none
_refine_ls_goodness_of_fit_ref 0.963
_refine_ls_hydrogen_treatment constr
_refine_ls_matrix_type full
_refine_ls_number_parameters 1600
_refine_ls_number_reflns 29126
_refine_ls_number_restraints 20
_refine_ls_restrained_S_all 0.963
_refine_ls_R_factor_all 0.1418
_refine_ls_R_factor_gt 0.0786
_refine_ls_shift/su_max 0.001
_refine_ls_shift/su_mean 0.000
_refine_ls_structure_factor_coef Fsqd
_refine_ls_weighting_details 'calc w=1/[\s^2^(Fo^2^)+(0.0941P)^2^+0.0000P] where P=(Fo^2^+2Fc^2^)/3'
_refine_ls_weighting_scheme calc
_refine_ls_wR_factor_gt 0.1764
_refine_ls_wR_factor_ref 0.2002
_reflns_number_gt 16386
_reflns_number_total 29126
_reflns_threshold_expression >2sigma(I)
_cod_data_source_file b924367d.txt
_cod_data_source_block compound11
_cod_original_sg_symbol_H-M P2(1)/c
_cod_database_code 7025015

loop_
_symmetry_equiv_pos_as_xyz
'x, y, z'
'-x, y+1/2, -z+1/2'
'-x, -y, -z'
'x, -y-1/2, z-1/2'

loop_
_atom_site_label
_atom_site_type_symbol
_atom_site_fract_x
_atom_site_fract_y
_atom_site_fract_z
_atom_site_U_iso_or_equiv
_atom_site_adp_type
_atom_site_occupancy
_atom_site_symmetry_multiplicity
_atom_site_calc_flag
_atom_site_refinement_flags
_atom_site_disorder_assembly
_atom_site_disorder_group
Sm1 Sm 0.127346(18) 0.687776(19) 0.147614(8) 0.03411(12) Uani 1 1 d . . .
S1 S 0.0438(5) 0.8177(4) 0.1258(3) 0.0368(17) Uani 0.513(7) 1 d PD A 1
N1 N 0.1373(3) 0.5786(3) 0.11523(13) 0.0351(14) Uani 1 1 d . A .
C1 C -0.0205(6) 0.7653(6) 0.1296(3) 0.034(4) Uani 0.513(7) 1 d PD A 1
Sm2 Sm -0.271046(18) 0.800997(19) 0.080377(9) 0.03430(12) Uani 1 1 d . . .
S2 S -0.0154(3) 0.6738(2) 0.13695(10) 0.0364(13) Uani 0.513(7) 1 d PD A 1
N2 N 0.1263(3) 0.5600(3) 0.16357(13) 0.0322(14) Uani 1 1 d . A .
C2 C -0.1587(7) 0.7785(7) 0.1048(3) 0.026(3) Uani 0.513(7) 1 d PDU A 1
S3 S -0.0910(3) 0.8196(2) 0.12632(9) 0.0374(13) Uani 0.513(7) 1 d PD A 1
N3 N 0.0906(3) 0.4633(3) 0.12805(12) 0.0353(14) Uani 1 1 d . . .
C3 C 0.1183(3) 0.5312(4) 0.13493(17) 0.0366(18) Uani 1 1 d . A .
S4 S -0.1682(4) 0.7008(4) 0.08694(19) 0.0401(17) Uani 0.513(7) 1 d PD A 1
N4 N 0.2043(3) 0.7824(3) 0.14595(13) 0.0339(14) Uani 1 1 d . A .
C4 C 0.1347(3) 0.5656(4) 0.08323(16) 0.0323(17) Uani 1 1 d . . .
N5 N 0.1771(3) 0.7661(3) 0.19125(13) 0.0345(14) Uani 1 1 d . A .
C5 C 0.0786(3) 0.5709(4) 0.05954(17) 0.0380(18) Uani 1 1 d . A .
N6 N 0.2174(3) 0.8893(3) 0.17998(13) 0.0344(14) Uani 1 1 d . . .
C6 C 0.0837(4) 0.5612(4) 0.02943(18) 0.045(2) Uani 1 1 d . . .
H6 H 0.0462 0.5654 0.0136 0.054 Uiso 1 1 calc R A .
N7 N -0.3392(3) 0.7120(3) 0.04894(13) 0.0347(14) Uani 1 1 d . A .
C7 C 0.1407(4) 0.5457(4) 0.02176(17) 0.047(2) Uani 1 1 d . A .
H7 H 0.1420 0.5368 0.0010 0.056 Uiso 1 1 calc R . .
N8 N -0.3417(3) 0.7140(3) 0.09870(13) 0.0342(14) Uani 1 1 d . A .
C8 C 0.1965(4) 0.5431(4) 0.04449(18) 0.046(2) Uani 1 1 d . . .
H8 H 0.2364 0.5347 0.0392 0.055 Uiso 1 1 calc R A .
N9 N -0.3711(3) 0.5981(3) 0.06988(13) 0.0320(14) Uani 1 1 d . . .
C9 C 0.1945(4) 0.5528(4) 0.07520(17) 0.0408(19) Uani 1 1 d . A .
N10 N -0.2824(3) 0.9238(3) 0.09988(12) 0.0372(15) Uani 1 1 d . A .
C10 C 0.0147(3) 0.5944(4) 0.06547(16) 0.0383(18) Uani 1 1 d . . .
H10 H 0.0168 0.5880 0.0878 0.046 Uiso 1 1 calc R A .
N11 N -0.2611(3) 0.9175(3) 0.05284(13) 0.0360(14) Uani 1 1 d . A .
C11 C 0.0017(4) 0.6772(4) 0.0576(2) 0.055(2) Uani 1 1 d . A .
H11A H 0.0349 0.7075 0.0706 0.082 Uiso 1 1 calc R . .
H11B H -0.0404 0.6910 0.0611 0.082 Uiso 1 1 calc R . .
H11C H 0.0022 0.6857 0.0361 0.082 Uiso 1 1 calc R . .
N12 N -0.2367(3) 1.0315(3) 0.08209(13) 0.0363(14) Uani 1 1 d . . .
C12 C -0.0429(4) 0.5494(4) 0.04774(17) 0.050(2) Uani 1 1 d . A .
H12A H -0.0463 0.5552 0.0257 0.075 Uiso 1 1 calc R . .
H12B H -0.0822 0.5675 0.0530 0.075 Uiso 1 1 calc R . .
H12C H -0.0368 0.4970 0.0533 0.075 Uiso 1 1 calc R . .
C13 C 0.2594(4) 0.5517(4) 0.09886(17) 0.048(2) Uani 1 1 d . . .
H13 H 0.2501 0.5589 0.1195 0.058 Uiso 1 1 calc R A .
C14 C 0.2940(4) 0.4777(5) 0.0994(2) 0.064(3) Uani 1 1 d . A .
H14A H 0.2649 0.4373 0.1017 0.096 Uiso 1 1 calc R . .
H14B H 0.3314 0.4769 0.1166 0.096 Uiso 1 1 calc R . .
H14C H 0.3080 0.4713 0.0801 0.096 Uiso 1 1 calc R . .
C15 C 0.3041(4) 0.6165(5) 0.0936(2) 0.063(3) Uani 1 1 d . A .
H15A H 0.3434 0.6159 0.1098 0.094 Uiso 1 1 calc R . .
H15B H 0.2820 0.6638 0.0941 0.094 Uiso 1 1 calc R . .
H15C H 0.3151 0.6104 0.0737 0.094 Uiso 1 1 calc R . .
C16 C 0.1370(4) 0.5130(4) 0.18964(16) 0.0378(18) Uani 1 1 d . . .
C17 C 0.1862(4) 0.4598(4) 0.19401(16) 0.0394(18) Uani 1 1 d . A .
C18 C 0.1903(4) 0.4058(4) 0.21701(18) 0.048(2) Uani 1 1 d . . .
H18 H 0.2224 0.3686 0.2192 0.058 Uiso 1 1 calc R A .
C19 C 0.1484(4) 0.4061(4) 0.23652(18) 0.055(2) Uani 1 1 d . A .
H19 H 0.1486 0.3673 0.2509 0.066 Uiso 1 1 calc R . .
C20 C 0.1057(4) 0.4659(4) 0.23423(18) 0.048(2) Uani 1 1 d . . .
H20 H 0.0800 0.4697 0.2489 0.057 Uiso 1 1 calc R A .
C21 C 0.0991(4) 0.5207(4) 0.21125(17) 0.045(2) Uani 1 1 d . A .
C22 C 0.2399(4) 0.4611(4) 0.17575(17) 0.0432(19) Uani 1 1 d . . .
H22 H 0.2189 0.4646 0.1535 0.052 Uiso 1 1 calc R A .
C23 C 0.2810(4) 0.5301(4) 0.18437(19) 0.055(2) Uani 1 1 d . A .
H23A H 0.2532 0.5738 0.1827 0.083 Uiso 1 1 calc R . .
H23B H 0.3101 0.5354 0.1705 0.083 Uiso 1 1 calc R . .
H23C H 0.3059 0.5254 0.2055 0.083 Uiso 1 1 calc R . .
C24 C 0.2858(4) 0.3936(4) 0.18011(18) 0.055(2) Uani 1 1 d . A .
H24A H 0.3161 0.3990 0.1668 0.082 Uiso 1 1 calc R . .
H24B H 0.2609 0.3481 0.1748 0.082 Uiso 1 1 calc R . .
H24C H 0.3095 0.3912 0.2015 0.082 Uiso 1 1 calc R . .
C25 C 0.0559(4) 0.5862(4) 0.21325(19) 0.051(2) Uani 1 1 d . . .
H25 H 0.0631 0.6238 0.1980 0.061 Uiso 1 1 calc R A .
C26 C -0.0150(4) 0.5678(5) 0.2058(2) 0.073(3) Uani 1 1 d . A .
H26A H -0.0293 0.5581 0.1838 0.109 Uiso 1 1 calc R . .
H26B H -0.0391 0.6096 0.2114 0.109 Uiso 1 1 calc R . .
H26C H -0.0223 0.5237 0.2172 0.109 Uiso 1 1 calc R . .
C27 C 0.0745(4) 0.6225(5) 0.24485(19) 0.062(2) Uani 1 1 d . A .
H27A H 0.0648 0.5886 0.2603 0.092 Uiso 1 1 calc R . .
H27B H 0.0501 0.6685 0.2448 0.092 Uiso 1 1 calc R . .
H27C H 0.1204 0.6337 0.2497 0.092 Uiso 1 1 calc R . .
C28 C 0.1163(3) 0.4103(4) 0.10807(16) 0.0374(18) Uani 1 1 d . A .
H28 H 0.1537 0.4358 0.1027 0.045 Uiso 1 1 calc R . .
C29 C 0.1429(4) 0.3385(4) 0.12443(19) 0.049(2) Uani 1 1 d . . .
H29A H 0.1069 0.3070 0.1274 0.059 Uiso 1 1 calc R A .
H29B H 0.1698 0.3504 0.1448 0.059 Uiso 1 1 calc R . .
C30 C 0.1839(4) 0.2950(4) 0.1052(2) 0.063(3) Uani 1 1 d . A .
H30A H 0.2200 0.3260 0.1021 0.075 Uiso 1 1 calc R . .
H30B H 0.2014 0.2492 0.1161 0.075 Uiso 1 1 calc R . .
C31 C 0.1410(5) 0.2764(5) 0.0753(2) 0.070(3) Uani 1 1 d . . .
H31A H 0.1074 0.2419 0.0787 0.084 Uiso 1 1 calc R A .
H31B H 0.1663 0.2506 0.0624 0.084 Uiso 1 1 calc R . .
C32 C 0.1093(4) 0.3439(5) 0.05817(19) 0.061(3) Uani 1 1 d . A .
H32A H 0.0800 0.3278 0.0389 0.074 Uiso 1 1 calc R . .
H32B H 0.1425 0.3762 0.0528 0.074 Uiso 1 1 calc R . .
C33 C 0.0716(4) 0.3877(4) 0.07724(17) 0.0436(19) Uani 1 1 d . . .
H33A H 0.0358 0.3571 0.0811 0.052 Uiso 1 1 calc R A .
H33B H 0.0532 0.4326 0.0659 0.052 Uiso 1 1 calc R . .
C34 C 0.0330(3) 0.4457(4) 0.14063(16) 0.0367(18) Uani 1 1 d . A .
H34 H 0.0322 0.4848 0.1563 0.044 Uiso 1 1 calc R . .
C35 C 0.0330(4) 0.3725(4) 0.15749(19) 0.047(2) Uani 1 1 d . . .
H35A H 0.0736 0.3671 0.1730 0.057 Uiso 1 1 calc R A .
H35B H 0.0297 0.3309 0.1429 0.057 Uiso 1 1 calc R . .
C36 C -0.0245(4) 0.3705(5) 0.1733(2) 0.061(2) Uani 1 1 d . A .
H36A H -0.0250 0.3222 0.1837 0.073 Uiso 1 1 calc R . .
H36B H -0.0188 0.4098 0.1891 0.073 Uiso 1 1 calc R . .
C37 C -0.0885(4) 0.3818(5) 0.1506(2) 0.061(2) Uani 1 1 d . . .
H37A H -0.1228 0.3865 0.1621 0.073 Uiso 1 1 calc R A .
H37B H -0.0980 0.3376 0.1373 0.073 Uiso 1 1 calc R . .
C38 C -0.0894(4) 0.4503(4) 0.1306(2) 0.056(2) Uani 1 1 d . A .
H38A H -0.1288 0.4495 0.1141 0.068 Uiso 1 1 calc R . .
H38B H -0.0909 0.4951 0.1431 0.068 Uiso 1 1 calc R . .
C39 C -0.0314(3) 0.4548(4) 0.11638(18) 0.045(2) Uani 1 1 d . . .
H39A H -0.0315 0.5033 0.1061 0.054 Uiso 1 1 calc R A .
H39B H -0.0346 0.4156 0.1007 0.054 Uiso 1 1 calc R . .
C40 C 0.2016(3) 0.8139(4) 0.17332(15) 0.0349(17) Uani 1 1 d . A .
C41 C 0.2483(4) 0.8097(4) 0.12886(16) 0.0355(17) Uani 1 1 d . . .
C42 C 0.2282(4) 0.8262(4) 0.09790(18) 0.044(2) Uani 1 1 d . A .
C43 C 0.2703(4) 0.8580(4) 0.08249(18) 0.052(2) Uani 1 1 d . . .
H43 H 0.2549 0.8715 0.0617 0.062 Uiso 1 1 calc R A .
C44 C 0.3358(4) 0.8716(4) 0.0964(2) 0.055(2) Uani 1 1 d . A .
H44 H 0.3637 0.8957 0.0858 0.066 Uiso 1 1 calc R . .
C45 C 0.3562(4) 0.8479(4) 0.12597(18) 0.045(2) Uani 1 1 d . . .
H45 H 0.4003 0.8532 0.1356 0.054 Uiso 1 1 calc R A .
C46 C 0.3149(4) 0.8162(4) 0.14275(17) 0.0415(19) Uani 1 1 d . A .
C47 C 0.1613(4) 0.8070(5) 0.08019(18) 0.057(2) Uani 1 1 d . . .
H47 H 0.1370 0.7861 0.0949 0.068 Uiso 1 1 calc R A .
C48 C 0.1664(5) 0.7464(5) 0.0566(2) 0.074(3) Uani 1 1 d . A .
H48A H 0.1872 0.7669 0.0411 0.111 Uiso 1 1 calc R . .
H48B H 0.1233 0.7290 0.0467 0.111 Uiso 1 1 calc R . .
H48C H 0.1917 0.7049 0.0670 0.111 Uiso 1 1 calc R . .
C49 C 0.1229(4) 0.8732(5) 0.0637(2) 0.074(3) Uani 1 1 d . A .
H49A H 0.1182 0.9109 0.0787 0.110 Uiso 1 1 calc R . .
H49B H 0.0805 0.8562 0.0527 0.110 Uiso 1 1 calc R . .
H49C H 0.1457 0.8944 0.0490 0.110 Uiso 1 1 calc R . .
C50 C 0.3440(4) 0.7800(4) 0.17385(17) 0.0421(19) Uani 1 1 d . . .
H50 H 0.3169 0.7945 0.1884 0.051 Uiso 1 1 calc R A .
C51 C 0.3405(4) 0.6958(4) 0.17048(19) 0.052(2) Uani 1 1 d . A .
H51A H 0.2956 0.6803 0.1646 0.077 Uiso 1 1 calc R . .
H51B H 0.3610 0.6727 0.1900 0.077 Uiso 1 1 calc R . .
H51C H 0.3628 0.6805 0.1546 0.077 Uiso 1 1 calc R . .
C52 C 0.4150(4) 0.8031(5) 0.1885(2) 0.068(3) Uani 1 1 d . A .
H52A H 0.4440 0.7784 0.1776 0.102 Uiso 1 1 calc R . .
H52B H 0.4258 0.7885 0.2101 0.102 Uiso 1 1 calc R . .
H52C H 0.4193 0.8570 0.1869 0.102 Uiso 1 1 calc R . .
C53 C 0.1706(4) 0.7799(4) 0.22218(17) 0.0373(18) Uani 1 1 d . . .
C54 C 0.1168(4) 0.8187(4) 0.22847(17) 0.0424(19) Uani 1 1 d . A .
C55 C 0.1133(4) 0.8264(4) 0.25902(19) 0.053(2) Uani 1 1 d . . .
H55 H 0.0781 0.8523 0.2637 0.063 Uiso 1 1 calc R A .
C56 C 0.1606(5) 0.7968(4) 0.28325(19) 0.055(2) Uani 1 1 d . A .
H56 H 0.1584 0.8043 0.3039 0.066 Uiso 1 1 calc R . .
C57 C 0.2099(4) 0.7568(4) 0.27608(18) 0.048(2) Uani 1 1 d . . .
H57 H 0.2410 0.7350 0.2921 0.057 Uiso 1 1 calc R A .
C58 C 0.2155(4) 0.7473(4) 0.24607(16) 0.0371(18) Uani 1 1 d . A .
C59 C 0.0584(4) 0.8475(4) 0.20447(19) 0.049(2) Uani 1 1 d . . .
H59 H 0.0705 0.8482 0.1842 0.059 Uiso 1 1 calc R A .
C60 C 0.0030(4) 0.7944(5) 0.2020(2) 0.067(3) Uani 1 1 d . A .
H60A H 0.0184 0.7435 0.2011 0.100 Uiso 1 1 calc R . .
H60B H -0.0295 0.8052 0.1833 0.100 Uiso 1 1 calc R . .
H60C H -0.0158 0.8001 0.2199 0.100 Uiso 1 1 calc R . .
C61 C 0.0358(5) 0.9249(5) 0.2102(2) 0.070(3) Uani 1 1 d . A .
H61A H -0.0008 0.9385 0.1937 0.106 Uiso 1 1 calc R . .
H61B H 0.0708 0.9603 0.2108 0.106 Uiso 1 1 calc R . .
H61C H 0.0228 0.9259 0.2298 0.106 Uiso 1 1 calc R . .
C62 C 0.2692(4) 0.6967(4) 0.24099(16) 0.045(2) Uani 1 1 d . . .
H62 H 0.2654 0.6931 0.2184 0.054 Uiso 1 1 calc R A .
C63 C 0.2610(4) 0.6170(4) 0.25294(18) 0.048(2) Uani 1 1 d . A .
H63A H 0.2956 0.5853 0.2492 0.073 Uiso 1 1 calc R . .
H63B H 0.2196 0.5968 0.2422 0.073 Uiso 1 1 calc R . .
H63C H 0.2627 0.6189 0.2749 0.073 Uiso 1 1 calc R . .
C64 C 0.3354(4) 0.7284(5) 0.25510(19) 0.058(2) Uani 1 1 d . A .
H64A H 0.3417 0.7745 0.2446 0.087 Uiso 1 1 calc R . .
H64B H 0.3684 0.6925 0.2529 0.087 Uiso 1 1 calc R . .
H64C H 0.3386 0.7386 0.2769 0.087 Uiso 1 1 calc R . .
C65 C 0.1932(4) 0.9425(4) 0.15439(18) 0.0428(19) Uani 1 1 d . A .
H65 H 0.1784 0.9114 0.1357 0.051 Uiso 1 1 calc R . .
C66 C 0.2431(4) 0.9957(4) 0.14688(18) 0.053(2) Uani 1 1 d . . .
H66A H 0.2553 1.0325 0.1635 0.063 Uiso 1 1 calc R A .
H66B H 0.2820 0.9677 0.1454 0.063 Uiso 1 1 calc R . .
C67 C 0.2166(4) 1.0357(5) 0.1168(2) 0.069(3) Uani 1 1 d . A .
H67A H 0.2074 0.9989 0.1000 0.082 Uiso 1 1 calc R . .
H67B H 0.2494 1.0704 0.1126 0.082 Uiso 1 1 calc R . .
C68 C 0.1550(4) 1.0790(4) 0.1173(2) 0.058(2) Uani 1 1 d . . .
H68A H 0.1655 1.1221 0.1312 0.069 Uiso 1 1 calc R A .
H68B H 0.1360 1.0979 0.0965 0.069 Uiso 1 1 calc R . .
C69 C 0.1068(4) 1.0303(4) 0.1280(2) 0.056(2) Uani 1 1 d . A .
H69A H 0.0894 0.9939 0.1117 0.067 Uiso 1 1 calc R . .
H69B H 0.0707 1.0615 0.1310 0.067 Uiso 1 1 calc R . .
C70 C 0.1343(4) 0.9879(4) 0.15799(19) 0.056(2) Uani 1 1 d . . .
H70A H 0.1468 1.0234 0.1751 0.067 Uiso 1 1 calc R A .
H70B H 0.1012 0.9543 0.1627 0.067 Uiso 1 1 calc R . .
C71 C 0.2526(4) 0.9117(4) 0.21060(16) 0.0427(19) Uani 1 1 d . A .
H71 H 0.2610 0.8650 0.2228 0.051 Uiso 1 1 calc R . .
C72 C 0.3185(4) 0.9458(5) 0.21149(18) 0.055(2) Uani 1 1 d . . .
H72A H 0.3405 0.9168 0.1982 0.066 Uiso 1 1 calc R A .
H72B H 0.3130 0.9971 0.2035 0.066 Uiso 1 1 calc R . .
C73 C 0.3594(5) 0.9468(5) 0.2439(2) 0.073(3) Uani 1 1 d . A .
H73A H 0.4021 0.9683 0.2442 0.087 Uiso 1 1 calc R . .
H73B H 0.3654 0.8959 0.2523 0.087 Uiso 1 1 calc R . .
C74 C 0.3226(5) 0.9962(5) 0.2639(2) 0.076(3) Uani 1 1 d . . .
H74A H 0.3464 0.9953 0.2855 0.091 Uiso 1 1 calc R A .
H74B H 0.3211 1.0481 0.2567 0.091 Uiso 1 1 calc R . .
C75 C 0.2542(5) 0.9681(6) 0.26176(19) 0.074(3) Uani 1 1 d . A .
H75A H 0.2556 0.9186 0.2713 0.089 Uiso 1 1 calc R . .
H75B H 0.2315 1.0022 0.2730 0.089 Uiso 1 1 calc R . .
C76 C 0.2188(4) 0.9636(5) 0.22880(18) 0.056(2) Uani 1 1 d . . .
H76A H 0.2157 1.0137 0.2196 0.067 Uiso 1 1 calc R A .
H76B H 0.1747 0.9454 0.2277 0.067 Uiso 1 1 calc R . .
C77 C -0.3534(3) 0.6729(4) 0.07274(17) 0.0353(18) Uani 1 1 d . A .
C78 C -0.3667(4) 0.6945(4) 0.01769(17) 0.0427(19) Uani 1 1 d . . .
C79 C -0.4353(4) 0.6909(4) 0.00667(19) 0.051(2) Uani 1 1 d . A .
C80 C -0.4600(5) 0.6743(4) -0.0250(2) 0.062(3) Uani 1 1 d . . .
H80 H -0.5051 0.6717 -0.0326 0.074 Uiso 1 1 calc R A .
C81 C -0.4205(5) 0.6619(5) -0.0446(2) 0.066(3) Uani 1 1 d . A .
H81 H -0.4380 0.6494 -0.0654 0.080 Uiso 1 1 calc R . .
C82 C -0.3529(5) 0.6681(4) -0.03356(18) 0.055(2) Uani 1 1 d . . .
H82 H -0.3254 0.6600 -0.0472 0.066 Uiso 1 1 calc R A .
C83 C -0.3266(4) 0.6858(4) -0.00304(17) 0.048(2) Uani 1 1 d . A .
C84 C -0.4824(4) 0.7125(4) 0.02670(19) 0.048(2) Uani 1 1 d . . .
H84 H -0.4652 0.6926 0.0477 0.058 Uiso 1 1 calc R A .
C85 C -0.5492(4) 0.6823(5) 0.0153(2) 0.084(3) Uani 1 1 d . A .
H85A H -0.5710 0.7104 -0.0027 0.126 Uiso 1 1 calc R . .
H85B H -0.5731 0.6870 0.0314 0.126 Uiso 1 1 calc R . .
H85C H -0.5467 0.6300 0.0098 0.126 Uiso 1 1 calc R . .
C86 C -0.4862(5) 0.7977(4) 0.0291(2) 0.066(3) Uani 1 1 d . A .
H86A H -0.5032 0.8186 0.0087 0.099 Uiso 1 1 calc R . .
H86B H -0.4433 0.8177 0.0374 0.099 Uiso 1 1 calc R . .
H86C H -0.5145 0.8109 0.0426 0.099 Uiso 1 1 calc R . .
C87 C -0.2554(4) 0.7010(6) 0.00531(19) 0.066(3) Uani 1 1 d . . .
H87 H -0.2432 0.7175 0.0271 0.080 Uiso 1 1 calc R A .
C88 C -0.2154(5) 0.6342(5) 0.0012(3) 0.101(4) Uani 1 1 d . A .
H88A H -0.2265 0.5924 0.0129 0.151 Uiso 1 1 calc R . .
H88B H -0.1699 0.6461 0.0084 0.151 Uiso 1 1 calc R . .
H88C H -0.2239 0.6209 -0.0206 0.151 Uiso 1 1 calc R . .
C89 C -0.2378(6) 0.7653(5) -0.0160(3) 0.100(4) Uani 1 1 d . A .
H89A H -0.2448 0.7475 -0.0372 0.150 Uiso 1 1 calc R . .
H89B H -0.1927 0.7792 -0.0088 0.150 Uiso 1 1 calc R . .
H89C H -0.2649 0.8086 -0.0152 0.150 Uiso 1 1 calc R . .
C90 C -0.3525(3) 0.6933(4) 0.12822(16) 0.0356(17) Uani 1 1 d . . .
C91 C -0.3094(3) 0.6516(4) 0.15041(17) 0.0352(17) Uani 1 1 d . A .
C92 C -0.3230(4) 0.6366(4) 0.17844(16) 0.0419(19) Uani 1 1 d . . .
H92 H -0.2935 0.6079 0.1928 0.050 Uiso 1 1 calc R A .
C93 C -0.3776(4) 0.6616(4) 0.18631(18) 0.045(2) Uani 1 1 d . A .
H93 H -0.3871 0.6488 0.2054 0.054 Uiso 1 1 calc R . .
C94 C -0.4189(4) 0.7069(4) 0.16517(17) 0.047(2) Uani 1 1 d . . .
H94 H -0.4559 0.7268 0.1706 0.057 Uiso 1 1 calc R A .
C95 C -0.4079(4) 0.7238(4) 0.13656(17) 0.0390(18) Uani 1 1 d . A .
C96 C -0.2443(4) 0.6241(4) 0.14534(18) 0.045(2) Uani 1 1 d . . .
H96 H -0.2451 0.6280 0.1230 0.053 Uiso 1 1 calc R A .
C97 C -0.2285(4) 0.5432(4) 0.15530(18) 0.055(2) Uani 1 1 d . A .
H97A H -0.1906 0.5270 0.1482 0.083 Uiso 1 1 calc R . .
H97B H -0.2649 0.5114 0.1463 0.083 Uiso 1 1 calc R . .
H97C H -0.2198 0.5399 0.1777 0.083 Uiso 1 1 calc R . .
C98 C -0.1898(4) 0.6737(4) 0.16293(19) 0.055(2) Uani 1 1 d . A .
H98A H -0.1962 0.7245 0.1552 0.083 Uiso 1 1 calc R . .
H98B H -0.1486 0.6550 0.1600 0.083 Uiso 1 1 calc R . .
H98C H -0.1899 0.6730 0.1848 0.083 Uiso 1 1 calc R . .
C99 C -0.4538(4) 0.7756(4) 0.11574(18) 0.045(2) Uani 1 1 d . . .
H99 H -0.4361 0.7860 0.0973 0.054 Uiso 1 1 calc R A .
C100 C -0.5206(4) 0.7409(4) 0.10474(19) 0.056(2) Uani 1 1 d . A .
H10A H -0.5170 0.6951 0.0935 0.084 Uiso 1 1 calc R . .
H10B H -0.5487 0.7758 0.0912 0.084 Uiso 1 1 calc R . .
H10C H -0.5388 0.7298 0.1224 0.084 Uiso 1 1 calc R . .
C101 C -0.4602(4) 0.8482(4) 0.13129(18) 0.047(2) Uani 1 1 d . A .
H10D H -0.4774 0.8394 0.1495 0.071 Uiso 1 1 calc R . .
H10E H -0.4893 0.8808 0.1171 0.071 Uiso 1 1 calc R . .
H10F H -0.4180 0.8718 0.1374 0.071 Uiso 1 1 calc R . .
C102 C -0.3365(3) 0.5496(4) 0.05175(16) 0.0374(18) Uani 1 1 d . A .
H102 H -0.3091 0.5843 0.0429 0.045 Uiso 1 1 calc R . .
C103 C -0.2890(4) 0.4968(4) 0.07205(18) 0.053(2) Uani 1 1 d . . .
H10G H -0.3130 0.4583 0.0806 0.063 Uiso 1 1 calc R A .
H10H H -0.2625 0.5247 0.0893 0.063 Uiso 1 1 calc R . .
C104 C -0.2448(4) 0.4590(5) 0.0532(2) 0.059(2) Uani 1 1 d . A .
H10I H -0.2171 0.4970 0.0467 0.071 Uiso 1 1 calc R . .
H10J H -0.2167 0.4225 0.0662 0.071 Uiso 1 1 calc R . .
C105 C -0.2848(4) 0.4193(4) 0.02442(19) 0.056(2) Uani 1 1 d . . .
H10K H -0.2559 0.3999 0.0118 0.067 Uiso 1 1 calc R A .
H10L H -0.3081 0.3769 0.0308 0.067 Uiso 1 1 calc R . .
C106 C -0.3334(4) 0.4742(4) 0.00520(19) 0.055(2) Uani 1 1 d . A .
H10M H -0.3597 0.4477 -0.0126 0.066 Uiso 1 1 calc R . .
H10N H -0.3096 0.5139 -0.0027 0.066 Uiso 1 1 calc R . .
C107 C -0.3781(4) 0.5098(4) 0.02407(18) 0.053(2) Uani 1 1 d . . .
H10O H -0.4075 0.5455 0.0112 0.063 Uiso 1 1 calc R A .
H10P H -0.4042 0.4710 0.0311 0.063 Uiso 1 1 calc R . .
C108 C -0.4183(3) 0.5681(4) 0.08610(17) 0.0396(18) Uani 1 1 d . A .
H108 H -0.4344 0.6123 0.0955 0.048 Uiso 1 1 calc R . .
C109 C -0.3949(4) 0.5142(4) 0.11293(18) 0.045(2) Uani 1 1 d . . .
H10Q H -0.3849 0.4655 0.1050 0.054 Uiso 1 1 calc R A .
H10R H -0.3554 0.5337 0.1265 0.054 Uiso 1 1 calc R . .
C110 C -0.4473(4) 0.5051(5) 0.13100(19) 0.055(2) Uani 1 1 d . A .
H11D H -0.4320 0.4710 0.1484 0.066 Uiso 1 1 calc R . .
H11E H -0.4561 0.5537 0.1394 0.066 Uiso 1 1 calc R . .
C111 C -0.5082(4) 0.4748(4) 0.1110(2) 0.058(2) Uani 1 1 d . . .
H11F H -0.5418 0.4730 0.1230 0.070 Uiso 1 1 calc R A .
H11G H -0.5005 0.4236 0.1049 0.070 Uiso 1 1 calc R . .
C112 C -0.5320(4) 0.5216(5) 0.0824(2) 0.061(2) Uani 1 1 d . A .
H11H H -0.5688 0.4966 0.0689 0.073 Uiso 1 1 calc R . .
H11I H -0.5468 0.5703 0.0883 0.073 Uiso 1 1 calc R . .
C113 C -0.4792(4) 0.5334(4) 0.06509(18) 0.047(2) Uani 1 1 d . . .
H11J H -0.4950 0.5665 0.0474 0.056 Uiso 1 1 calc R A .
H11K H -0.4679 0.4852 0.0571 0.056 Uiso 1 1 calc R . .
C114 C -0.2598(3) 0.9605(4) 0.07799(16) 0.0318(17) Uani 1 1 d . A .
C115 C -0.3112(4) 0.9632(4) 0.12117(17) 0.0377(18) Uani 1 1 d . . .
C116 C -0.2922(4) 0.9459(4) 0.15281(17) 0.0382(18) Uani 1 1 d . A .
C117 C -0.3162(4) 0.9892(4) 0.17339(18) 0.049(2) Uani 1 1 d . . .
H117 H -0.3013 0.9804 0.1947 0.059 Uiso 1 1 calc R A .
C118 C -0.3605(4) 1.0438(5) 0.1641(2) 0.056(2) Uani 1 1 d . A .
H118 H -0.3750 1.0737 0.1786 0.067 Uiso 1 1 calc R . .
C119 C -0.3833(4) 1.0541(4) 0.1334(2) 0.054(2) Uani 1 1 d . . .
H119 H -0.4157 1.0903 0.1269 0.064 Uiso 1 1 calc R A .
C120 C -0.3615(4) 1.0142(4) 0.11137(18) 0.0423(19) Uani 1 1 d . A .
C121 C -0.2483(4) 0.8820(4) 0.16515(17) 0.046(2) Uani 1 1 d . . .
H121 H -0.2472 0.8488 0.1474 0.055 Uiso 1 1 calc R A .
C122 C -0.1791(4) 0.9063(4) 0.17856(19) 0.054(2) Uani 1 1 d . A .
H12D H -0.1621 0.9316 0.1628 0.082 Uiso 1 1 calc R . .
H12E H -0.1528 0.8627 0.1857 0.082 Uiso 1 1 calc R . .
H12F H -0.1782 0.9401 0.1958 0.082 Uiso 1 1 calc R . .
C123 C -0.2728(4) 0.8358(4) 0.18834(18) 0.050(2) Uani 1 1 d . A .
H12G H -0.2709 0.8650 0.2069 0.075 Uiso 1 1 calc R . .
H12H H -0.2462 0.7914 0.1934 0.075 Uiso 1 1 calc R . .
H12I H -0.3173 0.8211 0.1797 0.075 Uiso 1 1 calc R . .
C124 C -0.3945(4) 1.0208(4) 0.07728(19) 0.047(2) Uani 1 1 d . . .
H124 H -0.3601 1.0249 0.0655 0.056 Uiso 1 1 calc R A .
C125 C -0.4332(4) 0.9506(5) 0.06630(19) 0.064(3) Uani 1 1 d . A .
H12J H -0.4057 0.9069 0.0717 0.096 Uiso 1 1 calc R . .
H12K H -0.4490 0.9527 0.0440 0.096 Uiso 1 1 calc R . .
H12L H -0.4695 0.9472 0.0762 0.096 Uiso 1 1 calc R . .
C126 C -0.4394(4) 1.0889(5) 0.0689(2) 0.069(3) Uani 1 1 d . A .
H12M H -0.4768 1.0829 0.0779 0.104 Uiso 1 1 calc R . .
H12N H -0.4536 1.0926 0.0466 0.104 Uiso 1 1 calc R . .
H12O H -0.4162 1.1340 0.0769 0.104 Uiso 1 1 calc R . .
C127 C -0.2385(4) 0.9362(4) 0.02618(16) 0.0394(19) Uani 1 1 d . . .
C128 C -0.1729(4) 0.9337(4) 0.02479(15) 0.0358(18) Uani 1 1 d . A .
C129 C -0.1571(4) 0.9484(4) -0.00337(18) 0.051(2) Uani 1 1 d . . .
H129 H -0.1133 0.9493 -0.0045 0.061 Uiso 1 1 calc R A .
C130 C -0.2043(5) 0.9615(4) -0.02943(18) 0.059(3) Uani 1 1 d . A .
H130 H -0.1926 0.9702 -0.0484 0.071 Uiso 1 1 calc R . .
C131 C -0.2661(5) 0.9621(4) -0.02830(18) 0.056(2) Uani 1 1 d . . .
H131 H -0.2976 0.9720 -0.0465 0.067 Uiso 1 1 calc R A .
C132 C -0.2852(4) 0.9489(4) -0.00157(18) 0.047(2) Uani 1 1 d . A .
C133 C -0.1193(4) 0.9129(4) 0.05191(16) 0.0398(18) Uani 1 1 d . . .
H133 H -0.1371 0.9136 0.0707 0.048 Uiso 1 1 calc R A .
C134 C -0.0960(4) 0.8341(4) 0.04783(19) 0.059(2) Uani 1 1 d . A .
H13A H -0.1320 0.7995 0.0457 0.088 Uiso 1 1 calc R . .
H13B H -0.0625 0.8205 0.0657 0.088 Uiso 1 1 calc R . .
H13C H -0.0785 0.8320 0.0294 0.088 Uiso 1 1 calc R . .
C135 C -0.0604(4) 0.9640(5) 0.0576(2) 0.069(3) Uani 1 1 d . A .
H13D H -0.0338 0.9519 0.0431 0.103 Uiso 1 1 calc R . .
H13E H -0.0354 0.9572 0.0785 0.103 Uiso 1 1 calc R . .
H13F H -0.0745 1.0157 0.0547 0.103 Uiso 1 1 calc R . .
C136 C -0.3566(4) 0.9479(5) -0.00185(19) 0.065(3) Uani 1 1 d . . .
H136 H -0.3614 0.9441 0.0198 0.078 Uiso 1 1 calc R A .
C137 C -0.3877(5) 0.8804(5) -0.0192(3) 0.105(4) Uani 1 1 d . A .
H13G H -0.4331 0.8787 -0.0186 0.158 Uiso 1 1 calc R . .
H13H H -0.3663 0.8355 -0.0097 0.158 Uiso 1 1 calc R . .
H13I H -0.3838 0.8833 -0.0405 0.158 Uiso 1 1 calc R . .
C138 C -0.3924(5) 1.0174(6) -0.0162(3) 0.119(5) Uani 1 1 d . A .
H13J H -0.3658 1.0612 -0.0097 0.179 Uiso 1 1 calc R . .
H13K H -0.4327 1.0221 -0.0095 0.179 Uiso 1 1 calc R . .
H13L H -0.4016 1.0133 -0.0386 0.179 Uiso 1 1 calc R . .
C139 C -0.1974(4) 1.0533(4) 0.11324(16) 0.0402(18) Uani 1 1 d . A .
H139 H -0.2029 1.0114 0.1270 0.048 Uiso 1 1 calc R . .
C140 C -0.1271(4) 1.0561(5) 0.11469(19) 0.060(2) Uani 1 1 d . . .
H14D H -0.1184 1.0968 0.1014 0.072 Uiso 1 1 calc R A .
H14E H -0.1139 1.0091 0.1065 0.072 Uiso 1 1 calc R . .
C141 C -0.0860(4) 1.0681(5) 0.14753(19) 0.065(3) Uani 1 1 d . A .
H14F H -0.0880 1.0232 0.1599 0.078 Uiso 1 1 calc R . .
H14G H -0.0407 1.0760 0.1466 0.078 Uiso 1 1 calc R . .
C142 C -0.1092(5) 1.1339(6) 0.1627(2) 0.080(3) Uani 1 1 d . . .
H14H H -0.0856 1.1364 0.1843 0.096 Uiso 1 1 calc R A .
H14I H -0.1001 1.1799 0.1524 0.096 Uiso 1 1 calc R . .
C143 C -0.1787(5) 1.1292(6) 0.1613(2) 0.082(3) Uani 1 1 d . A .
H14J H -0.1926 1.1744 0.1705 0.099 Uiso 1 1 calc R . .
H14K H -0.1872 1.0862 0.1735 0.099 Uiso 1 1 calc R . .
C144 C -0.2181(4) 1.1210(5) 0.12793(19) 0.059(2) Uani 1 1 d . . .
H14L H -0.2642 1.1171 0.1279 0.071 Uiso 1 1 calc R A .
H14M H -0.2120 1.1655 0.1160 0.071 Uiso 1 1 calc R . .
C145 C -0.2488(3) 1.0847(4) 0.05588(16) 0.0360(17) Uani 1 1 d . A .
H145 H -0.2776 1.0581 0.0386 0.043 Uiso 1 1 calc R . .
C146 C -0.1919(4) 1.1107(4) 0.04354(18) 0.045(2) Uani 1 1 d . . .
H14N H -0.1647 1.0679 0.0410 0.053 Uiso 1 1 calc R A .
H14O H -0.1656 1.1458 0.0581 0.053 Uiso 1 1 calc R . .
C147 C -0.2168(4) 1.1491(4) 0.01238(19) 0.056(2) Uani 1 1 d . A .
H14P H -0.1798 1.1660 0.0043 0.068 Uiso 1 1 calc R . .
H14Q H -0.2412 1.1128 -0.0023 0.068 Uiso 1 1 calc R . .
C148 C -0.2593(5) 1.2145(5) 0.0148(2) 0.063(3) Uani 1 1 d . . .
H14R H -0.2782 1.2334 -0.0060 0.075 Uiso 1 1 calc R A .
H14S H -0.2330 1.2546 0.0264 0.075 Uiso 1 1 calc R . .
C149 C -0.3126(4) 1.1946(4) 0.0304(2) 0.065(3) Uani 1 1 d . A .
H14T H -0.3433 1.1610 0.0171 0.079 Uiso 1 1 calc R . .
H14U H -0.3359 1.2401 0.0338 0.079 Uiso 1 1 calc R . .
C150 C -0.2861(4) 1.1564(4) 0.06138(19) 0.051(2) Uani 1 1 d . . .
H15D H -0.3217 1.1432 0.0711 0.061 Uiso 1 1 calc R A .
H15E H -0.2569 1.1905 0.0752 0.061 Uiso 1 1 calc R . .
S1A S -0.1818(4) 0.6734(4) 0.0819(2) 0.0387(16) Uani 0.487(7) 1 d PD A 2
C1A C -0.1265(6) 0.7190(7) 0.1088(3) 0.038(4) Uani 0.487(7) 1 d PD A 2
S2A S -0.1363(3) 0.8085(2) 0.11856(11) 0.0412(15) Uani 0.487(7) 1 d PD A 2
C2A C 0.0109(8) 0.7124(8) 0.1324(4) 0.039(4) Uani 0.487(7) 1 d PDU A 2
S3A S -0.0585(3) 0.6642(2) 0.12596(11) 0.0425(15) Uani 0.487(7) 1 d PD A 2
S4A S 0.0316(6) 0.7914(4) 0.1231(3) 0.043(2) Uani 0.487(7) 1 d PD A 2

loop_
_atom_site_aniso_label
_atom_site_aniso_U_11
_atom_site_aniso_U_22
_atom_site_aniso_U_33
_atom_site_aniso_U_23
_atom_site_aniso_U_13
_atom_site_aniso_U_12
Sm1 0.0310(2) 0.0375(2) 0.0347(2) -0.00121(18) 0.00909(17) -0.00037(17)
S1 0.041(4) 0.031(4) 0.040(3) 0.004(4) 0.012(3) 0.007(3)
N1 0.039(4) 0.038(3) 0.033(3) 0.002(3) 0.018(3) -0.003(3)
C1 0.028(9) 0.039(8) 0.035(8) 0.017(7) 0.006(7) -0.004(7)
Sm2 0.0306(2) 0.0349(2) 0.0384(2) -0.00133(18) 0.00970(18) -0.00118(17)
S2 0.026(3) 0.045(2) 0.038(2) -0.0015(18) 0.006(2) -0.0033(19)
N2 0.032(4) 0.031(3) 0.037(3) 0.003(3) 0.014(3) 0.002(3)
C2 0.025(4) 0.027(4) 0.026(4) 0.001(2) 0.006(2) 0.000(2)
S3 0.029(3) 0.044(2) 0.040(2) 0.0016(18) 0.010(2) -0.0008(19)
N3 0.031(4) 0.048(3) 0.030(3) 0.002(3) 0.011(3) 0.003(3)
C3 0.030(4) 0.041(4) 0.039(4) -0.003(4) 0.009(4) 0.001(3)
S4 0.042(4) 0.035(4) 0.043(4) -0.006(3) 0.010(3) 0.004(3)
N4 0.028(3) 0.043(3) 0.032(3) -0.005(3) 0.009(3) -0.007(3)
C4 0.027(4) 0.039(4) 0.036(4) -0.005(3) 0.018(4) -0.007(3)
N5 0.030(4) 0.041(3) 0.036(3) -0.006(3) 0.013(3) 0.002(3)
C5 0.027(4) 0.049(4) 0.041(4) 0.005(4) 0.015(4) -0.008(3)
N6 0.037(4) 0.034(3) 0.034(3) 0.000(3) 0.012(3) 0.002(3)
C6 0.040(5) 0.060(5) 0.040(5) -0.003(4) 0.017(4) -0.004(4)
N7 0.039(4) 0.035(3) 0.032(3) -0.003(3) 0.012(3) -0.001(3)
C7 0.054(6) 0.059(5) 0.030(4) -0.004(4) 0.017(4) -0.005(4)
N8 0.018(3) 0.042(3) 0.042(4) -0.002(3) 0.006(3) 0.003(3)
C8 0.049(5) 0.049(4) 0.047(5) -0.007(4) 0.027(4) -0.006(4)
N9 0.029(3) 0.033(3) 0.037(3) 0.000(3) 0.014(3) -0.004(3)
C9 0.034(5) 0.047(4) 0.043(5) -0.006(4) 0.013(4) -0.006(4)
N10 0.047(4) 0.043(3) 0.023(3) 0.002(3) 0.011(3) 0.007(3)
C10 0.032(4) 0.061(5) 0.025(4) 0.000(4) 0.014(3) 0.004(4)
N11 0.028(3) 0.044(3) 0.034(3) 0.000(3) 0.002(3) 0.005(3)
C11 0.047(5) 0.056(5) 0.063(6) 0.015(4) 0.017(5) 0.019(4)
N12 0.038(4) 0.039(3) 0.032(3) -0.003(3) 0.007(3) 0.000(3)
C12 0.043(5) 0.067(5) 0.039(5) 0.005(4) 0.005(4) 0.008(4)
C13 0.040(5) 0.071(5) 0.034(4) -0.003(4) 0.013(4) 0.015(4)
C14 0.033(5) 0.069(6) 0.090(7) -0.005(5) 0.013(5) -0.003(4)
C15 0.047(6) 0.069(6) 0.074(6) -0.021(5) 0.016(5) -0.009(5)
C16 0.037(5) 0.044(4) 0.032(4) 0.004(4) 0.006(4) -0.003(4)
C17 0.038(5) 0.045(4) 0.033(4) -0.001(4) 0.004(4) -0.004(4)
C18 0.048(5) 0.050(5) 0.048(5) 0.000(4) 0.013(4) 0.009(4)
C19 0.070(6) 0.056(5) 0.041(5) 0.008(4) 0.016(5) 0.015(5)
C20 0.040(5) 0.064(5) 0.042(5) 0.001(4) 0.014(4) -0.004(4)
C21 0.048(5) 0.055(5) 0.033(4) 0.004(4) 0.011(4) -0.005(4)
C22 0.035(5) 0.060(5) 0.036(4) 0.000(4) 0.010(4) 0.005(4)
C23 0.043(5) 0.069(5) 0.055(5) -0.002(5) 0.016(4) 0.002(4)
C24 0.049(6) 0.066(5) 0.046(5) -0.002(4) 0.006(4) 0.020(4)
C25 0.058(6) 0.053(5) 0.050(5) 0.006(4) 0.030(5) 0.006(4)
C26 0.054(6) 0.082(6) 0.074(7) -0.020(6) -0.003(5) 0.021(5)
C27 0.061(6) 0.068(5) 0.061(6) -0.013(5) 0.023(5) -0.005(5)
C28 0.024(4) 0.044(4) 0.048(5) -0.005(4) 0.016(4) -0.006(3)
C29 0.037(5) 0.047(4) 0.061(5) -0.008(4) 0.007(4) 0.004(4)
C30 0.055(6) 0.047(5) 0.088(7) -0.013(5) 0.022(5) -0.005(4)
C31 0.069(7) 0.056(5) 0.097(8) -0.023(6) 0.046(6) 0.002(5)
C32 0.075(7) 0.067(6) 0.052(5) -0.019(5) 0.036(5) -0.019(5)
C33 0.043(5) 0.042(4) 0.047(5) -0.012(4) 0.013(4) -0.008(4)
C34 0.025(4) 0.051(4) 0.036(4) -0.005(4) 0.011(3) -0.003(3)
C35 0.042(5) 0.044(4) 0.056(5) 0.005(4) 0.012(4) -0.005(4)
C36 0.056(6) 0.072(6) 0.063(6) 0.013(5) 0.030(5) -0.004(5)
C37 0.055(6) 0.059(5) 0.077(7) 0.001(5) 0.034(5) -0.008(4)
C38 0.039(5) 0.059(5) 0.071(6) -0.014(5) 0.011(5) 0.003(4)
C39 0.027(4) 0.051(4) 0.063(5) -0.004(4) 0.021(4) 0.000(4)
C40 0.031(4) 0.050(4) 0.026(4) 0.008(4) 0.009(3) 0.008(3)
C41 0.039(5) 0.038(4) 0.034(4) 0.002(3) 0.017(4) 0.007(3)
C42 0.037(5) 0.056(5) 0.041(5) 0.001(4) 0.013(4) -0.006(4)
C43 0.058(6) 0.062(5) 0.039(5) 0.016(4) 0.022(5) 0.004(4)
C44 0.046(6) 0.055(5) 0.070(6) 0.009(5) 0.025(5) -0.004(4)
C45 0.039(5) 0.050(4) 0.048(5) 0.005(4) 0.016(4) 0.000(4)
C46 0.044(5) 0.048(4) 0.038(4) -0.004(4) 0.021(4) 0.006(4)
C47 0.059(6) 0.087(6) 0.032(4) 0.004(5) 0.025(4) -0.010(5)
C48 0.070(7) 0.080(6) 0.068(7) 0.016(6) 0.006(6) -0.016(6)
C49 0.051(6) 0.087(7) 0.080(7) -0.027(6) 0.011(5) -0.004(5)
C50 0.033(5) 0.053(4) 0.042(5) -0.003(4) 0.013(4) 0.009(4)
C51 0.048(5) 0.057(5) 0.051(5) 0.008(4) 0.012(4) 0.012(4)
C52 0.076(7) 0.066(6) 0.068(6) 0.019(5) 0.027(5) 0.008(5)
C53 0.035(5) 0.043(4) 0.038(4) 0.004(4) 0.014(4) -0.001(3)
C54 0.051(5) 0.037(4) 0.043(5) -0.003(4) 0.018(4) 0.008(4)
C55 0.063(6) 0.048(5) 0.051(5) -0.004(4) 0.022(5) 0.008(4)
C56 0.081(7) 0.048(5) 0.046(5) -0.004(4) 0.036(5) -0.002(5)
C57 0.051(6) 0.044(4) 0.049(5) -0.002(4) 0.014(4) 0.001(4)
C58 0.038(5) 0.046(4) 0.029(4) 0.002(4) 0.011(4) 0.005(4)
C59 0.049(6) 0.053(5) 0.050(5) 0.008(4) 0.018(4) 0.014(4)
C60 0.040(6) 0.079(6) 0.082(7) 0.002(6) 0.017(5) 0.002(5)
C61 0.068(7) 0.077(6) 0.073(7) 0.012(5) 0.028(5) 0.029(5)
C62 0.050(5) 0.063(5) 0.025(4) 0.004(4) 0.016(4) 0.007(4)
C63 0.042(5) 0.060(5) 0.046(5) 0.001(4) 0.015(4) 0.008(4)
C64 0.038(5) 0.067(5) 0.065(6) -0.007(5) 0.001(5) 0.006(4)
C65 0.045(5) 0.043(4) 0.044(5) 0.006(4) 0.018(4) 0.007(4)
C66 0.049(6) 0.057(5) 0.052(5) 0.015(4) 0.008(4) -0.003(4)
C67 0.059(7) 0.074(6) 0.075(7) 0.017(5) 0.019(5) -0.002(5)
C68 0.073(7) 0.046(5) 0.056(5) 0.009(4) 0.019(5) -0.002(5)
C69 0.052(6) 0.050(5) 0.070(6) 0.006(5) 0.024(5) 0.024(4)
C70 0.067(6) 0.047(5) 0.057(5) 0.011(4) 0.019(5) 0.004(4)
C71 0.052(5) 0.046(4) 0.028(4) -0.013(4) 0.004(4) -0.004(4)
C72 0.045(5) 0.070(5) 0.049(5) -0.024(5) 0.008(4) -0.004(4)
C73 0.065(7) 0.077(6) 0.069(7) -0.015(6) -0.001(5) -0.005(5)
C74 0.094(9) 0.076(6) 0.052(6) -0.011(5) 0.006(6) -0.020(6)
C75 0.098(9) 0.087(7) 0.044(5) -0.019(5) 0.028(6) -0.020(6)
C76 0.052(6) 0.072(6) 0.046(5) -0.011(5) 0.017(4) -0.016(5)
C77 0.025(4) 0.040(4) 0.039(4) -0.001(4) 0.003(3) 0.008(3)
C78 0.053(5) 0.039(4) 0.034(4) -0.005(4) 0.004(4) -0.003(4)
C79 0.054(6) 0.038(4) 0.051(5) 0.002(4) -0.009(4) 0.000(4)
C80 0.058(6) 0.058(5) 0.058(6) -0.003(5) -0.013(5) -0.005(5)
C81 0.088(8) 0.065(6) 0.040(5) -0.012(5) 0.002(6) -0.005(5)
C82 0.070(7) 0.055(5) 0.042(5) -0.014(4) 0.014(5) 0.008(5)
C83 0.064(6) 0.046(4) 0.031(4) -0.006(4) 0.006(4) -0.001(4)
C84 0.039(5) 0.048(4) 0.055(5) 0.001(4) 0.004(4) 0.000(4)
C85 0.052(7) 0.085(7) 0.102(8) 0.011(6) -0.010(6) 0.005(5)
C86 0.074(7) 0.066(6) 0.059(6) -0.005(5) 0.017(5) 0.009(5)
C87 0.054(6) 0.114(8) 0.030(4) -0.022(5) 0.010(4) 0.001(6)
C88 0.063(7) 0.064(6) 0.189(13) 0.030(8) 0.057(8) 0.009(5)
C89 0.125(11) 0.059(6) 0.128(10) -0.007(7) 0.051(9) -0.017(6)
C90 0.035(4) 0.040(4) 0.033(4) 0.001(4) 0.012(3) -0.001(3)
C91 0.030(4) 0.035(4) 0.041(4) -0.005(4) 0.007(4) -0.004(3)
C92 0.042(5) 0.057(5) 0.029(4) 0.001(4) 0.011(4) 0.000(4)
C93 0.049(5) 0.048(4) 0.043(5) 0.007(4) 0.018(4) 0.003(4)
C94 0.060(6) 0.048(4) 0.042(5) -0.005(4) 0.029(4) 0.001(4)
C95 0.034(5) 0.042(4) 0.043(5) -0.005(4) 0.013(4) 0.004(3)
C96 0.034(5) 0.058(5) 0.045(5) 0.004(4) 0.016(4) 0.009(4)
C97 0.058(6) 0.069(5) 0.043(5) 0.009(4) 0.019(4) 0.017(5)
C98 0.037(5) 0.072(5) 0.057(5) -0.005(5) 0.010(4) -0.001(4)
C99 0.034(5) 0.056(5) 0.048(5) 0.002(4) 0.018(4) 0.010(4)
C100 0.047(6) 0.059(5) 0.064(6) -0.006(5) 0.017(5) 0.015(4)
C101 0.032(5) 0.052(5) 0.059(5) 0.002(4) 0.013(4) -0.001(4)
C102 0.036(5) 0.035(4) 0.043(5) -0.001(4) 0.014(4) 0.000(3)
C103 0.056(6) 0.055(5) 0.048(5) 0.003(4) 0.012(4) 0.011(4)
C104 0.049(6) 0.069(5) 0.062(6) 0.007(5) 0.020(5) 0.024(5)
C105 0.079(7) 0.040(4) 0.060(6) -0.007(4) 0.039(5) -0.002(4)
C106 0.061(6) 0.051(5) 0.052(5) -0.018(4) 0.012(5) -0.011(4)
C107 0.049(6) 0.057(5) 0.054(5) -0.006(4) 0.016(4) -0.003(4)
C108 0.033(4) 0.039(4) 0.047(5) -0.003(4) 0.009(4) -0.001(3)
C109 0.036(5) 0.045(4) 0.053(5) 0.011(4) 0.010(4) -0.003(4)
C110 0.058(6) 0.059(5) 0.052(5) -0.006(4) 0.021(5) -0.014(4)
C111 0.049(6) 0.054(5) 0.080(7) -0.005(5) 0.033(5) -0.014(4)
C112 0.039(5) 0.054(5) 0.088(7) 0.002(5) 0.013(5) -0.011(4)
C113 0.033(5) 0.052(4) 0.055(5) 0.005(4) 0.009(4) -0.006(4)
C114 0.026(4) 0.036(4) 0.029(4) 0.000(3) -0.003(3) 0.005(3)
C115 0.035(5) 0.037(4) 0.049(5) -0.007(4) 0.025(4) -0.004(3)
C116 0.039(5) 0.038(4) 0.042(5) 0.000(4) 0.019(4) -0.009(3)
C117 0.048(5) 0.065(5) 0.039(5) -0.009(4) 0.019(4) -0.005(4)
C118 0.055(6) 0.062(5) 0.055(6) -0.013(5) 0.021(5) 0.004(5)
C119 0.047(6) 0.050(5) 0.064(6) -0.004(5) 0.012(5) 0.001(4)
C120 0.033(5) 0.043(4) 0.053(5) -0.006(4) 0.015(4) -0.006(4)
C121 0.050(5) 0.053(5) 0.033(4) -0.008(4) 0.005(4) -0.005(4)
C122 0.045(5) 0.065(5) 0.056(5) 0.019(5) 0.018(4) 0.014(4)
C123 0.050(5) 0.054(5) 0.048(5) 0.001(4) 0.015(4) 0.000(4)
C124 0.036(5) 0.048(4) 0.058(5) -0.003(4) 0.012(4) 0.007(4)
C125 0.051(6) 0.077(6) 0.054(6) 0.009(5) -0.009(5) -0.015(5)
C126 0.055(6) 0.075(6) 0.075(7) 0.011(5) 0.008(5) 0.021(5)
C127 0.049(5) 0.034(4) 0.036(4) -0.005(3) 0.009(4) 0.006(3)
C128 0.046(5) 0.033(4) 0.028(4) 0.003(3) 0.008(4) 0.004(3)
C129 0.062(6) 0.052(5) 0.041(5) 0.005(4) 0.017(4) -0.004(4)
C130 0.096(8) 0.057(5) 0.029(5) 0.005(4) 0.021(5) -0.006(5)
C131 0.066(7) 0.063(5) 0.034(5) 0.013(4) 0.004(5) 0.004(5)
C132 0.039(5) 0.056(5) 0.040(5) 0.002(4) -0.001(4) 0.010(4)
C133 0.044(5) 0.050(4) 0.030(4) 0.001(4) 0.019(4) 0.003(4)
C134 0.074(7) 0.055(5) 0.053(5) 0.005(4) 0.026(5) 0.018(5)
C135 0.045(6) 0.084(6) 0.080(7) 0.005(6) 0.020(5) -0.003(5)
C136 0.057(6) 0.100(7) 0.037(5) 0.005(5) 0.005(5) 0.004(6)
C137 0.072(8) 0.074(7) 0.162(12) 0.034(8) 0.012(8) -0.003(6)
C138 0.067(8) 0.080(7) 0.186(14) -0.035(8) -0.023(8) 0.018(6)
C139 0.035(5) 0.050(4) 0.038(4) -0.010(4) 0.015(4) -0.008(4)
C140 0.058(6) 0.070(6) 0.050(5) -0.012(5) 0.008(5) -0.004(5)
C141 0.055(6) 0.081(6) 0.053(6) -0.001(5) -0.001(5) -0.015(5)
C142 0.095(9) 0.098(8) 0.047(6) -0.021(6) 0.014(6) -0.044(7)
C143 0.075(8) 0.108(8) 0.066(7) -0.047(6) 0.020(6) -0.037(6)
C144 0.056(6) 0.063(5) 0.064(6) -0.021(5) 0.024(5) -0.016(5)
C145 0.031(4) 0.034(4) 0.041(4) -0.002(3) 0.006(4) -0.008(3)
C146 0.046(5) 0.035(4) 0.053(5) 0.005(4) 0.012(4) -0.002(4)
C147 0.067(6) 0.054(5) 0.054(5) -0.001(4) 0.025(5) -0.012(5)
C148 0.077(7) 0.054(5) 0.049(5) 0.016(4) -0.003(5) -0.006(5)
C149 0.051(6) 0.044(5) 0.094(7) 0.014(5) 0.001(5) -0.002(4)
C150 0.037(5) 0.052(5) 0.066(6) -0.005(4) 0.015(4) 0.000(4)
S1A 0.039(4) 0.039(4) 0.040(4) -0.003(3) 0.011(3) 0.004(3)
C1A 0.030(9) 0.064(10) 0.023(8) 0.000(8) 0.013(8) -0.009(8)
S2A 0.044(4) 0.038(2) 0.044(3) -0.005(2) 0.015(3) -0.002(2)
C2A 0.039(4) 0.039(4) 0.038(4) -0.001(2) 0.009(2) 0.000(2)
S3A 0.039(4) 0.046(2) 0.046(3) 0.001(2) 0.017(3) 0.005(2)
S4A 0.048(5) 0.039(5) 0.044(4) 0.006(4) 0.014(3) 0.012(4)

loop_
_atom_type_symbol
_atom_type_description
_atom_type_scat_dispersion_real
_atom_type_scat_dispersion_imag
_atom_type_scat_source
C C 0.0033 0.0016 'International Tables Vol C Tables 4.2.6.8 and 6.1.1.4'
H H 0.0000 0.0000 'International Tables Vol C Tables 4.2.6.8 and 6.1.1.4'
N N 0.0061 0.0033 'International Tables Vol C Tables 4.2.6.8 and 6.1.1.4'
S S 0.1246 0.1234 'International Tables Vol C Tables 4.2.6.8 and 6.1.1.4'
Sm Sm -0.1638 3.4418 'International Tables Vol C Tables 4.2.6.8 and 6.1.1.4'

loop_
_geom_angle_atom_site_label_1
_geom_angle_atom_site_label_2
_geom_angle_atom_site_label_3
_geom_angle
N4 Sm1 N2 138.14(19)
N4 Sm1 N5 55.50(19)
N2 Sm1 N5 110.17(19)
N4 Sm1 C2A 121.5(3)
N2 Sm1 C2A 100.2(3)
N5 Sm1 C2A 110.2(4)
N4 Sm1 N1 113.52(19)
N2 Sm1 N1 54.82(18)
N5 Sm1 N1 147.53(19)
C2A Sm1 N1 101.3(4)
N4 Sm1 S4A 87.6(2)
N2 Sm1 S4A 134.2(2)
N5 Sm1 S4A 94.4(2)
C2A Sm1 S4A 34.0(3)
N1 Sm1 S4A 116.7(3)
N4 Sm1 C40 28.27(19)
N2 Sm1 C40 132.84(19)
N5 Sm1 C40 28.35(18)
C2A Sm1 C40 113.7(4)
N1 Sm1 C40 138.75(19)
S4A Sm1 C40 85.3(2)
N4 Sm1 C3 135.4(2)
N2 Sm1 C3 28.05(19)
N5 Sm1 C3 136.09(19)
C2A Sm1 C3 95.9(4)
N1 Sm1 C3 28.05(18)
S4A Sm1 C3 124.4(2)
C40 Sm1 C3 149.9(2)
N4 Sm1 S1 78.1(2)
N2 Sm1 S1 143.5(2)
N5 Sm1 S1 85.9(2)
C2A Sm1 S1 43.4(4)
N1 Sm1 S1 123.8(2)
S4A Sm1 S1 10.2(2)
C40 Sm1 S1 75.2(2)
C3 Sm1 S1 134.3(2)
N4 Sm1 S2 137.90(16)
N2 Sm1 S2 83.70(15)
N5 Sm1 S2 114.83(15)
C2A Sm1 S2 16.7(3)
N1 Sm1 S2 93.35(15)
S4A Sm1 S2 50.6(2)
C40 Sm1 S2 125.81(16)
C3 Sm1 S2 82.24(16)
S1 Sm1 S2 59.85(19)
C1 S1 Sm1 88.2(5)
C3 N1 C4 126.6(6)
C3 N1 Sm1 92.4(4)
C4 N1 Sm1 136.1(4)
S2 C1 S1 123.0(8)
S2 C1 S3 125.0(7)
S1 C1 S3 111.9(7)
N7 Sm2 N10 136.80(19)
N7 Sm2 C2 124.0(3)
N10 Sm2 C2 99.2(3)
N7 Sm2 N8 55.11(19)
N10 Sm2 N8 110.30(19)
C2 Sm2 N8 111.3(3)
N7 Sm2 N11 112.65(19)
N10 Sm2 N11 55.03(19)
C2 Sm2 N11 100.3(3)
N8 Sm2 N11 147.40(18)
N7 Sm2 S4 89.39(19)
N10 Sm2 S4 133.81(19)
C2 Sm2 S4 34.7(3)
N8 Sm2 S4 94.7(2)
N11 Sm2 S4 116.5(2)
N7 Sm2 C77 28.22(19)
N10 Sm2 C77 132.1(2)
C2 Sm2 C77 115.7(3)
N8 Sm2 C77 27.99(19)
N11 Sm2 C77 137.94(19)
S4 Sm2 C77 86.58(19)
N7 Sm2 C114 133.49(18)
N10 Sm2 C114 27.87(19)
C2 Sm2 C114 95.8(3)
N8 Sm2 C114 135.52(19)
N11 Sm2 C114 28.07(18)
S4 Sm2 C114 125.0(2)
C77 Sm2 C114 147.98(19)
N7 Sm2 S1A 78.4(2)
N10 Sm2 S1A 144.7(2)
C2 Sm2 S1A 45.6(3)
N8 Sm2 S1A 86.5(2)
N11 Sm2 S1A 122.8(2)
S4 Sm2 S1A 11.20(16)
C77 Sm2 S1A 75.84(19)
C114 Sm2 S1A 135.3(2)
N7 Sm2 S2A 137.93(16)
N10 Sm2 S2A 85.07(16)
C2 Sm2 S2A 14.2(3)
N8 Sm2 S2A 115.10(15)
N11 Sm2 S2A 93.82(15)
S4 Sm2 S2A 48.83(16)
C77 Sm2 S2A 125.93(15)
C114 Sm2 S2A 84.21(15)
S1A Sm2 S2A 59.61(17)
C1 S2 Sm1 88.1(4)
C3 N2 C16 120.7(5)
C3 N2 Sm1 95.3(4)
C16 N2 Sm1 143.5(4)
S4 C2 S3 130.9(9)
S4 C2 Sm2 85.4(7)
S3 C2 Sm2 143.2(7)
C2 S3 C1 113.6(6)
C3 N3 C28 120.5(6)
C3 N3 C34 117.2(6)
C28 N3 C34 122.3(5)
N1 C3 N2 112.4(6)
N1 C3 N3 126.7(7)
N2 C3 N3 120.8(7)
N1 C3 Sm1 59.6(3)
N2 C3 Sm1 56.6(3)
N3 C3 Sm1 158.6(5)
C2 S4 Sm2 60.0(6)
C40 N4 C41 120.2(6)
C40 N4 Sm1 95.9(4)
C41 N4 Sm1 143.8(4)
C5 C4 C9 118.7(6)
C5 C4 N1 124.8(6)
C9 C4 N1 116.2(6)
C40 N5 C53 126.2(6)
C40 N5 Sm1 92.9(4)
C53 N5 Sm1 138.2(4)
C6 C5 C4 118.8(7)
C6 C5 C10 118.5(7)
C4 C5 C10 122.4(6)
C40 N6 C71 120.7(6)
C40 N6 C65 115.4(6)
C71 N6 C65 123.8(6)
C7 C6 C5 122.6(7)
C77 N7 C78 122.5(6)
C77 N7 Sm2 95.7(4)
C78 N7 Sm2 141.8(5)
C6 C7 C8 119.4(7)
C77 N8 C90 127.6(6)
C77 N8 Sm2 94.1(4)
C90 N8 Sm2 135.4(4)
C7 C8 C9 120.6(7)
C77 N9 C108 120.8(6)
C77 N9 C102 117.1(6)
C108 N9 C102 122.0(5)
C8 C9 C4 119.8(7)
C8 C9 C13 116.9(7)
C4 C9 C13 123.2(7)
C114 N10 C115 121.0(6)
C114 N10 Sm2 96.0(4)
C115 N10 Sm2 142.0(5)
C5 C10 C12 114.4(6)
C5 C10 C11 110.8(6)
C12 C10 C11 108.0(6)
C114 N11 C127 127.7(6)
C114 N11 Sm2 93.4(4)
C127 N11 Sm2 134.6(4)
C114 N12 C145 120.1(5)
C114 N12 C139 118.4(6)
C145 N12 C139 121.5(5)
C14 C13 C9 112.3(7)
C14 C13 C15 110.2(7)
C9 C13 C15 111.9(6)
C21 C16 C17 120.2(7)
C21 C16 N2 119.9(7)
C17 C16 N2 119.9(7)
C18 C17 C16 119.8(7)
C18 C17 C22 117.7(7)
C16 C17 C22 122.4(6)
C19 C18 C17 121.2(7)
C18 C19 C20 117.3(7)
C19 C20 C21 123.3(8)
C16 C21 C20 117.1(7)
C16 C21 C25 125.0(7)
C20 C21 C25 117.7(7)
C23 C22 C24 107.2(6)
C23 C22 C17 109.4(6)
C24 C22 C17 116.4(6)
C26 C25 C21 114.1(7)
C26 C25 C27 109.7(7)
C21 C25 C27 110.7(7)
N3 C28 C29 113.6(6)
N3 C28 C33 117.7(6)
C29 C28 C33 107.0(6)
C28 C29 C30 110.6(7)
C31 C30 C29 107.5(7)
C30 C31 C32 113.1(7)
C31 C32 C33 111.5(7)
C32 C33 C28 109.8(7)
N3 C34 C35 117.6(6)
N3 C34 C39 112.8(6)
C35 C34 C39 109.8(6)
C34 C35 C36 109.6(6)
C37 C36 C35 112.3(7)
C36 C37 C38 113.0(7)
C39 C38 C37 112.8(7)
C38 C39 C34 112.3(7)
N5 C40 N4 111.5(6)
N5 C40 N6 126.1(6)
N4 C40 N6 122.2(6)
N5 C40 Sm1 58.8(4)
N4 C40 Sm1 55.9(3)
N6 C40 Sm1 158.6(5)
C42 C41 C46 118.3(7)
C42 C41 N4 121.0(7)
C46 C41 N4 120.6(6)
C43 C42 C41 119.9(7)
C43 C42 C47 118.7(7)
C41 C42 C47 121.3(7)
C42 C43 C44 122.9(8)
C45 C44 C43 116.2(8)
C44 C45 C46 122.9(8)
C45 C46 C41 119.2(7)
C45 C46 C50 118.9(7)
C41 C46 C50 121.4(6)
C42 C47 C49 114.5(7)
C42 C47 C48 108.5(7)
C49 C47 C48 109.4(7)
C51 C50 C46 109.4(6)
C51 C50 C52 109.1(6)
C46 C50 C52 114.9(6)
C58 C53 C54 120.1(7)
C58 C53 N5 117.7(6)
C54 C53 N5 121.9(6)
C55 C54 C53 117.8(7)
C55 C54 C59 115.9(7)
C53 C54 C59 126.1(7)
C54 C55 C56 122.0(8)
C57 C56 C55 118.3(8)
C56 C57 C58 122.0(8)
C57 C58 C53 119.7(7)
C57 C58 C62 116.8(6)
C53 C58 C62 123.3(6)
C60 C59 C61 108.8(7)
C60 C59 C54 109.7(6)
C61 C59 C54 115.5(7)
C58 C62 C64 112.0(6)
C58 C62 C63 110.8(6)
C64 C62 C63 111.6(6)
N6 C65 C66 115.7(6)
N6 C65 C70 114.2(6)
C66 C65 C70 108.6(6)
C67 C66 C65 110.6(7)
C66 C67 C68 112.2(8)
C69 C68 C67 110.9(6)
C68 C69 C70 114.2(7)
C65 C70 C69 109.4(7)
N6 C71 C76 117.6(6)
N6 C71 C72 114.3(6)
C76 C71 C72 106.5(6)
C73 C72 C71 111.0(7)
C72 C73 C74 107.0(8)
C75 C74 C73 111.6(7)
C76 C75 C74 110.1(7)
C75 C76 C71 111.3(7)
N8 C77 N7 110.9(6)
N8 C77 N9 126.9(7)
N7 C77 N9 121.9(6)
N8 C77 Sm2 57.9(3)
N7 C77 Sm2 56.1(3)
N9 C77 Sm2 158.6(5)
C83 C78 N7 119.6(7)
C83 C78 C79 119.6(7)
N7 C78 C79 120.7(7)
C80 C79 C78 118.1(8)
C80 C79 C84 119.1(8)
C78 C79 C84 122.5(7)
C81 C80 C79 121.9(9)
C80 C81 C82 119.3(8)
C83 C82 C81 120.9(8)
C82 C83 C78 120.1(8)
C82 C83 C87 116.6(8)
C78 C83 C87 123.1(7)
C85 C84 C79 113.9(7)
C85 C84 C86 108.8(7)
C79 C84 C86 110.1(7)
C83 C87 C88 113.0(8)
C83 C87 C89 110.2(8)
C88 C87 C89 106.6(8)
C91 C90 C95 118.0(6)
C91 C90 N8 124.7(6)
C95 C90 N8 117.0(6)
C92 C91 C90 120.5(7)
C92 C91 C96 117.0(7)
C90 C91 C96 122.5(7)
C93 C92 C91 122.5(7)
C92 C93 C94 117.5(7)
C95 C94 C93 122.5(8)
C94 C95 C90 118.7(7)
C94 C95 C99 118.8(7)
C90 C95 C99 122.5(7)
C98 C96 C97 108.0(6)
C98 C96 C91 110.0(6)
C97 C96 C91 114.2(6)
C101 C99 C95 111.4(6)
C101 C99 C100 109.2(6)
C95 C99 C100 111.9(6)
N9 C102 C107 116.3(6)
N9 C102 C103 112.6(6)
C107 C102 C103 112.0(6)
C102 C103 C104 110.6(6)
C105 C104 C103 111.2(7)
C106 C105 C104 110.0(6)
C105 C106 C107 112.3(7)
C102 C107 C106 108.5(7)
N9 C108 C109 118.7(6)
N9 C108 C113 115.0(6)
C109 C108 C113 107.4(6)
C110 C109 C108 109.5(6)
C111 C110 C109 111.2(7)
C110 C111 C112 112.4(7)
C113 C112 C111 111.1(7)
C112 C113 C108 111.4(7)
N10 C114 N11 112.1(6)
N10 C114 N12 122.3(6)
N11 C114 N12 125.6(7)
N10 C114 Sm2 56.1(3)
N11 C114 Sm2 58.6(3)
N12 C114 Sm2 162.8(5)
C120 C115 C116 118.8(7)
C120 C115 N10 121.9(7)
C116 C115 N10 119.1(6)
C117 C116 C115 118.3(7)
C117 C116 C121 118.5(7)
C115 C116 C121 123.2(7)
C118 C117 C116 122.5(8)
C117 C118 C119 118.1(8)
C118 C119 C120 123.2(8)
C119 C120 C115 118.2(7)
C119 C120 C124 121.1(7)
C115 C120 C124 120.5(7)
C116 C121 C123 112.8(7)
C116 C121 C122 113.1(6)
C123 C121 C122 110.0(6)
C125 C124 C120 110.5(6)
C125 C124 C126 108.3(7)
C120 C124 C126 115.0(7)
C128 C127 N11 123.7(6)
C128 C127 C132 118.2(7)
N11 C127 C132 117.6(7)
C129 C128 C127 118.3(7)
C129 C128 C133 118.3(7)
C127 C128 C133 123.3(6)
C130 C129 C128 120.9(8)
C131 C130 C129 120.8(8)
C130 C131 C132 121.6(8)
C131 C132 C127 120.0(8)
C131 C132 C136 119.3(7)
C127 C132 C136 120.7(7)
C128 C133 C134 110.0(6)
C128 C133 C135 115.3(6)
C134 C133 C135 107.5(7)
C137 C136 C132 109.7(8)
C137 C136 C138 108.7(8)
C132 C136 C138 113.5(8)
C140 C139 C144 110.4(6)
C140 C139 N12 113.3(6)
C144 C139 N12 117.3(6)
C139 C140 C141 113.5(7)
C142 C141 C140 111.3(8)
C143 C142 C141 111.6(8)
C142 C143 C144 111.7(8)
C139 C144 C143 110.5(8)
N12 C145 C146 118.2(6)
N12 C145 C150 114.2(6)
C146 C145 C150 106.2(6)
C145 C146 C147 109.0(6)
C148 C147 C146 112.2(7)
C147 C148 C149 112.1(7)
C148 C149 C150 111.2(7)
C149 C150 C145 109.0(7)
C1A S1A Sm2 89.1(5)
S1A C1A S2A 122.4(8)
S1A C1A S3A 114.1(8)
S2A C1A S3A 123.5(8)
C1A S2A Sm2 88.2(5)
S4A C2A S3A 135.1(11)
S4A C2A Sm1 84.8(8)
S3A C2A Sm1 138.4(8)
C2A S3A C1A 112.9(7)
C2A S4A Sm1 61.2(7)

loop_
_geom_bond_atom_site_label_1
_geom_bond_atom_site_label_2
_geom_bond_distance
Sm1 N4 2.386(5)
Sm1 N2 2.416(5)
Sm1 N5 2.455(5)
Sm1 C2A 2.473(17)
Sm1 N1 2.486(5)
Sm1 S4A 2.811(11)
Sm1 C40 2.867(7)
Sm1 C3 2.881(7)
Sm1 S1 2.979(10)
Sm1 S2 2.998(5)
S1 C1 1.710(12)
N1 C3 1.356(9)
N1 C4 1.443(8)
C1 S2 1.682(11)
C1 S3 1.778(12)
Sm2 N7 2.403(5)
Sm2 N10 2.416(6)
Sm2 C2 2.444(14)
Sm2 N8 2.448(6)
Sm2 N11 2.473(6)
Sm2 S4 2.813(8)
Sm2 C77 2.881(7)
Sm2 C114 2.893(7)
Sm2 S1A 2.984(9)
Sm2 S2A 3.009(6)
N2 C3 1.360(9)
N2 C16 1.422(8)
C2 S4 1.605(13)
C2 S3 1.720(14)
N3 C3 1.368(9)
N3 C28 1.498(9)
N3 C34 1.500(9)
N4 C40 1.365(8)
N4 C41 1.430(9)
C4 C5 1.417(10)
C4 C9 1.425(10)
N5 C40 1.363(8)
N5 C53 1.447(9)
C5 C6 1.390(10)
C5 C10 1.512(10)
N6 C40 1.417(9)
N6 C71 1.467(8)
N6 C65 1.497(9)
C6 C7 1.369(10)
N7 C77 1.369(9)
N7 C78 1.428(9)
C7 C8 1.386(11)
N8 C77 1.355(8)
N8 C90 1.443(9)
C8 C9 1.398(10)
N9 C77 1.400(8)
N9 C108 1.474(9)
N9 C102 1.500(8)
C9 C13 1.548(10)
N10 C114 1.360(9)
N10 C115 1.436(9)
C10 C12 1.541(10)
C10 C11 1.547(10)
N11 C114 1.364(8)
N11 C127 1.428(9)
N12 C114 1.372(8)
N12 C145 1.494(8)
N12 C139 1.512(9)
C13 C14 1.525(10)
C13 C15 1.563(11)
C16 C21 1.403(10)
C16 C17 1.406(10)
C17 C18 1.406(10)
C17 C22 1.555(10)
C18 C19 1.387(11)
C19 C20 1.405(10)
C20 C21 1.412(10)
C21 C25 1.517(11)
C22 C23 1.523(10)
C22 C24 1.550(10)
C25 C26 1.516(12)
C25 C27 1.530(11)
C28 C29 1.535(10)
C28 C33 1.550(10)
C29 C30 1.572(11)
C30 C31 1.484(12)
C31 C32 1.517(12)
C32 C33 1.523(10)
C34 C35 1.522(10)
C34 C39 1.562(10)
C35 C36 1.553(11)
C36 C37 1.526(12)
C37 C38 1.525(11)
C38 C39 1.520(10)
C41 C42 1.390(10)
C41 C46 1.427(10)
C42 C43 1.378(10)
C42 C47 1.514(11)
C43 C44 1.422(11)
C44 C45 1.367(11)
C45 C46 1.406(10)
C46 C50 1.539(10)
C47 C49 1.541(12)
C47 C48 1.542(12)
C50 C51 1.526(9)
C50 C52 1.572(11)
C53 C58 1.399(9)
C53 C54 1.429(10)
C54 C55 1.396(10)
C54 C59 1.546(11)
C55 C56 1.414(11)
C56 C57 1.375(11)
C57 C58 1.388(10)
C58 C62 1.525(10)
C59 C60 1.509(11)
C59 C61 1.519(10)
C62 C64 1.529(10)
C62 C63 1.558(10)
C65 C66 1.529(10)
C65 C70 1.543(10)
C66 C67 1.523(11)
C67 C68 1.539(12)
C68 C69 1.514(11)
C69 C70 1.545(11)
C71 C76 1.528(10)
C71 C72 1.532(11)
C72 C73 1.522(11)
C73 C74 1.591(13)
C74 C75 1.532(13)
C75 C76 1.505(11)
C78 C83 1.409(11)
C78 C79 1.442(11)
C79 C80 1.429(11)
C79 C84 1.544(12)
C80 C81 1.370(13)
C81 C82 1.425(12)
C82 C83 1.395(10)
C83 C87 1.511(12)
C84 C85 1.508(11)
C84 C86 1.544(10)
C87 C88 1.516(12)
C87 C89 1.603(13)
C90 C91 1.413(9)
C90 C95 1.430(10)
C91 C92 1.380(10)
C91 C96 1.544(10)
C92 C93 1.370(10)
C93 C94 1.406(10)
C94 C95 1.390(10)
C95 C99 1.518(10)
C96 C98 1.541(10)
C96 C97 1.541(10)
C99 C101 1.505(10)
C99 C100 1.539(10)
C102 C107 1.535(10)
C102 C103 1.535(10)
C103 C104 1.562(11)
C104 C105 1.554(11)
C105 C106 1.550(11)
C106 C107 1.553(11)
C108 C109 1.541(9)
C108 C113 1.559(10)
C109 C110 1.532(10)
C110 C111 1.508(11)
C111 C112 1.526(11)
C112 C113 1.523(11)
C115 C120 1.410(10)
C115 C116 1.420(10)
C116 C117 1.392(10)
C116 C121 1.513(10)
C117 C118 1.365(11)
C118 C119 1.367(11)
C119 C120 1.385(11)
C120 C124 1.538(11)
C121 C123 1.516(10)
C121 C122 1.533(11)
C124 C125 1.534(10)
C124 C126 1.555(10)
C127 C128 1.420(10)
C127 C132 1.430(10)
C128 C129 1.405(10)
C128 C133 1.520(10)
C129 C130 1.383(11)
C130 C131 1.336(12)
C131 C132 1.372(11)
C132 C136 1.526(12)
C133 C134 1.531(10)
C133 C135 1.537(11)
C136 C137 1.518(13)
C136 C138 1.534(13)
C139 C140 1.492(11)
C139 C144 1.502(10)
C140 C141 1.553(11)
C141 C142 1.507(12)
C142 C143 1.477(13)
C143 C144 1.552(12)
C145 C146 1.521(10)
C145 C150 1.570(10)
C146 C147 1.543(10)
C147 C148 1.509(12)
C148 C149 1.513(12)
C149 C150 1.538(11)
S1A C1A 1.699(12)
C1A S2A 1.700(12)
C1A S3A 1.785(12)
C2A S4A 1.579(14)
C2A S3A 1.691(16)
